data_7130709
loop_
_publ_author_name
'Tang, Shi-Zhong'
'Xiang, Kai'
'Ye, Rui'
'Chen, Meng-En'
'Yu, Jian-Chang'
'He, Zhi-Juan'
'Zhang, Fu-Min'

_publ_section_title
;
 Preparation of thioamides from alkyl bromides, nitriles, and hydrogen
 sulfide through a thio-Ritter-type reaction
;
_journal_name_full 'Chemical Communications'
_journal_paper_doi 10.1039/D2CC04210J
_journal_year 2022
_chemical_formula_moiety 'C9 H15 N S'
_chemical_formula_sum 'C9 H15 N S'
_chemical_formula_weight 169.28
_space_group_crystal_system monoclinic
_space_group_IT_number 14
_space_group_name_Hall '-P 2yn'
_space_group_name_H-M_alt 'P 1 21/n 1'
_atom_sites_solution_hydrogens geom
_atom_sites_solution_primary dual
_audit_creation_date 2022-04-26
_audit_creation_method
;
Olex2 1.3
(compiled 2020.11.12 svn.r5f609507 for OlexSys, GUI svn.r6408)
;
_audit_update_record
;
2022-04-26 deposited with the CCDC.	2022-09-14 downloaded from the CCDC.
;
_cell_angle_alpha 90
_cell_angle_beta 118.687(3)
_cell_angle_gamma 90
_cell_formula_units_Z 4
_cell_length_a 10.6856(3)
_cell_length_b 9.2050(2)
_cell_length_c 10.7124(2)
_cell_measurement_reflns_used 6904
_cell_measurement_temperature 150.00(10)
_cell_measurement_theta_max 76.9050
_cell_measurement_theta_min 4.8120
_cell_volume 924.35(5)
_computing_cell_refinement 'CrysAlisPro 1.171.41.113a (Rigaku OD, 2021)'
_computing_data_collection 'CrysAlisPro 1.171.41.113a (Rigaku OD, 2021)'
_computing_data_reduction 'CrysAlisPro 1.171.41.113a (Rigaku OD, 2021)'
_computing_molecular_graphics 'Olex2 1.3 (Dolomanov et al., 2009)'
_computing_publication_material 'Olex2 1.3 (Dolomanov et al., 2009)'
_computing_structure_refinement 'SHELXL 2018/3 (Sheldrick, 2015)'
_computing_structure_solution 'SHELXT 2018/2 (Sheldrick, 2018)'
_diffrn_ambient_environment N~2~
_diffrn_ambient_temperature 150.00(10)
_diffrn_detector 'Hybrid Pixel Array Detector'
_diffrn_detector_area_resol_mean 10.0000
_diffrn_detector_type HyPix
_diffrn_measured_fraction_theta_full 0.989
_diffrn_measured_fraction_theta_max 0.960
_diffrn_measurement_details
;
List of Runs (angles in degrees, time in seconds):

  # Type    Start    End  Width  t~exp~   \w     \q     \k     \f   Frames
#--------------------------------------------------------------------------
  1  \w    -18.00  21.00   0.50    0.05    --   47.57 -19.00  90.00   78
  2  \w     38.00  63.00   0.50    0.07    --  107.75 -57.00 150.00   50
  3  \w     76.00 101.00   0.50    0.07    --  107.75 -77.00 120.00   50
  4  \w     36.00  61.00   0.50    0.07    --  107.75 -57.00-120.00   50
  5  \w    -26.00   4.00   0.50    0.05    --   47.57 -19.00-150.00   60
  6  \w     36.00 127.00   0.50    0.07    --  107.75-149.00  35.00  182
  7  \w     86.00 111.00   0.50    0.07    --  107.75-125.00-120.00   50
  8  \w     35.00  61.00   0.50    0.07    --  107.75-125.00-120.00   52
  9  \w     -8.00  21.00   0.50    0.05    --  -47.57  77.00 -60.00   58
 10  \w    -70.00 -30.00   0.50    0.05    --  -47.57  77.00 -60.00   80
 11  \w   -154.00 -98.00   0.50    0.07    -- -100.00 -17.00 -91.00  112
 12  \w   -100.00 -74.00   0.50    0.05    --  -47.57-149.00  35.00   52
 13  \w   -172.00 -89.00   0.50    0.07    -- -100.00-111.00 100.00  166
 14  \w     98.00 171.00   0.50    0.07    --  107.75 111.00-164.00  146
 15  \w    -91.00 -34.00   0.50    0.05    --  -47.57 125.00 -60.00  114
 16  \w    -17.00   9.00   0.50    0.05    --   47.57 -19.00 -30.00   52
 17  \w    -25.00  22.00   0.50    0.05    --   47.57 -19.00  60.00   94
 18  \w    -58.00 -31.00   0.50    0.07    -- -100.00  57.00  30.00   54
 19  \w    -62.00 -28.00   0.50    0.07    -- -100.00  57.00  60.00   68
 20  \w    -69.00 -44.00   0.50    0.07    -- -100.00  57.00   0.00   50
 21  \w     35.00  60.00   0.50    0.07    --  107.75 -57.00 120.00   50
 22  \w     81.00 106.00   0.50    0.07    --  107.75 -99.00  90.00   50
 23  \w     84.00 110.00   0.50    0.07    --  107.75-125.00 -90.00   52
 24  \w     36.00  61.00   0.50    0.07    --  107.75 -57.00 -30.00   50
 25  \w     41.00 112.00   0.50    0.07    --  107.75-125.00  60.00  142
 26  \w     61.00  92.00   0.50    0.07    --  107.75-125.00 150.00   62
 27  \w     35.00  60.00   0.50    0.07    --  107.75 -57.00 -90.00   50
 28  \w     85.00 128.00   0.50    0.07    --  107.75 123.00 -80.00   86
 29  \w      3.00  34.00   0.50    0.05    --   47.57 -37.00 120.00   62
 30  \w    -20.00   7.00   0.50    0.05    --   47.57 -19.00   0.00   54
 31  \w    -11.00  15.00   0.50    0.05    --   47.57 -19.00 -90.00   52
 32  \w    -65.00 -32.00   0.50    0.07    -- -100.00  57.00 150.00   66
 33  \w    -60.00 -28.00   0.50    0.07    -- -100.00  57.00 -90.00   64
 34  \w    -55.00 -29.00   0.50    0.07    -- -100.00  57.00   0.00   52
 35  \w   -111.00 -85.00   0.50    0.07    -- -100.00 125.00-180.00   52
 36  \w    138.00 174.00   0.50    0.07    --  107.75  57.00-120.00   72
 37  \w     77.00 103.00   0.50    0.07    --  107.75 -77.00-150.00   52
 38  \w    133.00 162.00   0.50    0.07    --  107.75 123.00 -80.00   58
;
_diffrn_measurement_device 'four-circle diffractometer'
_diffrn_measurement_device_type 'ROD, Synergy Custom system, HyPix'
_diffrn_measurement_method '\w scans'
_diffrn_orient_matrix_type 'CrysAlisPro convention (1999,Acta A55,543-557)'
_diffrn_orient_matrix_UB_11 -0.1006381000
_diffrn_orient_matrix_UB_12 -0.0861150000
_diffrn_orient_matrix_UB_13 0.0381870000
_diffrn_orient_matrix_UB_21 0.0477060000
_diffrn_orient_matrix_UB_22 -0.1427155000
_diffrn_orient_matrix_UB_23 -0.0395967000
_diffrn_orient_matrix_UB_31 0.1208104000
_diffrn_orient_matrix_UB_32 -0.0152759000
_diffrn_orient_matrix_UB_33 0.1544128000
_diffrn_radiation_monochromator mirror
_diffrn_radiation_probe x-ray
_diffrn_radiation_type 'Cu K\a'
_diffrn_radiation_wavelength 1.54184
_diffrn_reflns_av_R_equivalents 0.0312
_diffrn_reflns_av_unetI/netI 0.0226
_diffrn_reflns_Laue_measured_fraction_full 0.989
_diffrn_reflns_Laue_measured_fraction_max 0.960
_diffrn_reflns_limit_h_max 13
_diffrn_reflns_limit_h_min -13
_diffrn_reflns_limit_k_max 11
_diffrn_reflns_limit_k_min -11
_diffrn_reflns_limit_l_max 13
_diffrn_reflns_limit_l_min -13
_diffrn_reflns_number 8401
_diffrn_reflns_point_group_measured_fraction_full 0.989
_diffrn_reflns_point_group_measured_fraction_max 0.960
_diffrn_reflns_theta_full 67.684
_diffrn_reflns_theta_max 77.532
_diffrn_reflns_theta_min 4.805
_diffrn_source 'Rotating-anode X-ray tube'
_diffrn_source_type 'Rigaku (Cu) X-ray Source'
_exptl_absorpt_coefficient_mu 2.580
_exptl_absorpt_correction_T_max 1.00000
_exptl_absorpt_correction_T_min 0.68184
_exptl_absorpt_correction_type multi-scan
_exptl_absorpt_process_details
;
CrysAlisPro 1.171.41.113a (Rigaku Oxford Diffraction, 2021)
Empirical absorption correction using spherical harmonics,
implemented in SCALE3 ABSPACK scaling algorithm.
;
_exptl_crystal_colour 'clear light colourless'
_exptl_crystal_colour_lustre clear
_exptl_crystal_colour_modifier light
_exptl_crystal_colour_primary colourless
_exptl_crystal_density_diffrn 1.216
_exptl_crystal_description needle
_exptl_crystal_F_000 368
_exptl_crystal_size_max 0.28
_exptl_crystal_size_mid 0.15
_exptl_crystal_size_min 0.12
_refine_diff_density_max 0.209
_refine_diff_density_min -0.165
_refine_diff_density_rms 0.035
_refine_ls_extinction_coef 0.0065(11)
_refine_ls_extinction_expression Fc^*^=kFc[1+0.001xFc^2^\l^3^/sin(2\q)]^-1/4^
_refine_ls_extinction_method 'SHELXL-2018/3 (Sheldrick 2018)'
_refine_ls_goodness_of_fit_ref 1.088
_refine_ls_hydrogen_treatment constr
_refine_ls_matrix_type full
_refine_ls_number_parameters 165
_refine_ls_number_reflns 1878
_refine_ls_number_restraints 0
_refine_ls_restrained_S_all 1.088
_refine_ls_R_factor_all 0.0415
_refine_ls_R_factor_gt 0.0400
_refine_ls_shift/su_max 0.000
_refine_ls_shift/su_mean 0.000
_refine_ls_structure_factor_coef Fsqd
_refine_ls_weighting_details 'w=1/[\s^2^(Fo^2^)+(0.0404P)^2^+0.3737P] where P=(Fo^2^+2Fc^2^)/3'
_refine_ls_weighting_scheme calc
_refine_ls_wR_factor_gt 0.0997
_refine_ls_wR_factor_ref 0.1007
_reflns_Friedel_coverage 0.000
_reflns_number_gt 1788
_reflns_number_total 1878
_reflns_threshold_expression 'I > 2\s(I)'
_cod_data_source_file d2cc04210j2.cif
_cod_data_source_block tangshizhong1_0425_auto
_cod_original_cell_volume 924.35(4)
_cod_database_code 7130709
_shelx_shelxl_version_number 2018/3
_shelx_space_group_comment
;
The symmetry employed for this shelxl refinement is uniquely defined
by the following loop, which should always be used as a source of
symmetry information in preference to the above space-group names.
They are only intended as comments.
;
_reflns_odcompleteness_completeness 98.98
_reflns_odcompleteness_iscentric 1
_reflns_odcompleteness_theta 66.97
_olex2_refinement_description
;
1. Fixed Uiso
 At 1.2 times of:
  All C(H) groups, All C(H,H) groups, All C(H,H,H,H) groups, All N(H,H) groups
 At 1.5 times of:
  All C(H,H,H) groups
2. Others
 Fixed Sof: S1(0.6) H1A(0.6) H1B(0.4) H4AA(0.6) H4AB(0.6) H4BC(0.4) H4BD(0.4)
 C7(0.6) H7A(0.6) H7B(0.6) C5(0.6) H5A(0.6) H5B(0.6) C6(0.6) H6(0.6) C1(0.6)
 H1(0.6) C3(0.6) H3(0.6) C2(0.6) H2A(0.6) H2B(0.6) S1B(0.4) C1B(0.4) H1BA(0.4)
 C6B(0.4) H6BA(0.4) H6BB(0.4) C3B(0.4) H3BA(0.4) H3BB(0.4) C7B(0.4) H7BA(0.4)
 H7BB(0.4) C5B(0.4) H5BA(0.4) C2B(0.4) H2BA(0.4)
3.a Ternary CH refined with riding coordinates:
 C6(H6), C1(H1), C3(H3), C1B(H1BA), C5B(H5BA), C2B(H2BA)
3.b Secondary CH2 refined with riding coordinates:
 C4(H4AA,H4AB), C4(H4BC,H4BD), C7(H7A,H7B), C5(H5A,H5B), C2(H2A,H2B), C6B(H6BA,
 H6BB), C3B(H3BA,H3BB), C7B(H7BA,H7BB)
3.c Aromatic/amide H refined with riding coordinates:
 N1(H1A), N1(H1B)
3.d Idealised Me refined as rotating group:
 C9(H9A,H9B,H9C)
;
_olex2_submission_special_instructions 'No special instructions were received'
_oxdiff_exptl_absorpt_empirical_details
;
Empirical correction (ABSPACK) includes:
- Absorption correction using spherical harmonics
- Frame scaling
;
_oxdiff_exptl_absorpt_empirical_full_max 2.380
_oxdiff_exptl_absorpt_empirical_full_min 0.381

loop_
_space_group_symop_operation_xyz
'x, y, z'
'-x+1/2, y+1/2, -z+1/2'
'-x, -y, -z'
'x-1/2, -y-1/2, z-1/2'

loop_
_atom_site_label
_atom_site_type_symbol
_atom_site_fract_x
_atom_site_fract_y
_atom_site_fract_z
_atom_site_U_iso_or_equiv
_atom_site_adp_type
_atom_site_occupancy
_atom_site_site_symmetry_order
_atom_site_calc_flag
_atom_site_refinement_flags_posn
_atom_site_refinement_flags_adp
_atom_site_refinement_flags_occupancy
_atom_site_disorder_assembly
_atom_site_disorder_group
S1 S 0.27556(13) 0.65838(16) 0.10065(15) 0.0378(3) Uani 0.6 1 d . . P A 1
N1 N 0.53321(13) 0.63772(13) 0.32555(12) 0.0358(3) Uani 1 1 d . . . . .
H1A H 0.611390 0.678820 0.391630 0.043 Uiso 0.6 1 calc R U P B 1
H1B H 0.579668 0.662205 0.416004 0.043 Uiso 0.4 1 calc R U P C 2
C8 C 0.42618(14) 0.72086(15) 0.23854(14) 0.0316(3) Uani 1 1 d . . . . .
C9 C 0.43439(16) 0.87619(16) 0.27829(15) 0.0362(4) Uani 1 1 d . . . . .
H9A H 0.441681 0.936122 0.206441 0.054 Uiso 1 1 calc R U . . .
H9B H 0.518564 0.891966 0.371129 0.054 Uiso 1 1 calc R U . . .
H9C H 0.348339 0.903177 0.283585 0.054 Uiso 1 1 calc R U . . .
C4 C 0.67011(19) 0.19900(17) 0.32488(19) 0.0420(4) Uani 1 1 d . . . . .
H4AA H 0.594208 0.144770 0.244296 0.050 Uiso 0.6 1 calc R U P D 1
H4AB H 0.757186 0.138286 0.370247 0.050 Uiso 0.6 1 calc R U P D 1
H4BC H 0.606359 0.173363 0.224048 0.050 Uiso 0.4 1 calc R U P E 2
H4BD H 0.720707 0.110690 0.377781 0.050 Uiso 0.4 1 calc R U P E 2
C7 C 0.7732(4) 0.4249(6) 0.4166(6) 0.0307(9) Uani 0.6 1 d . . P F 1
H7A H 0.793965 0.527932 0.407040 0.037 Uiso 0.6 1 calc R U P F 1
H7B H 0.861012 0.375184 0.487145 0.037 Uiso 0.6 1 calc R U P F 1
C5 C 0.6219(7) 0.2434(7) 0.4317(7) 0.0394(12) Uani 0.6 1 d . . P F 1
H5A H 0.678411 0.192726 0.523598 0.047 Uiso 0.6 1 calc R U P F 1
H5B H 0.519638 0.221057 0.395341 0.047 Uiso 0.6 1 calc R U P F 1
C6 C 0.6482(3) 0.4072(3) 0.4488(3) 0.0273(6) Uani 0.6 1 d . . P F 1
H6 H 0.664398 0.448514 0.541677 0.033 Uiso 0.6 1 calc R U P F 1
C1 C 0.5257(2) 0.4772(2) 0.3153(2) 0.0229(4) Uani 0.6 1 d . . P F 1
H1 H 0.430411 0.439993 0.296870 0.028 Uiso 0.6 1 calc R U P F 1
C3 C 0.7005(3) 0.3464(3) 0.2750(3) 0.0344(6) Uani 0.6 1 d . . P F 1
H3 H 0.758234 0.339671 0.224327 0.041 Uiso 0.6 1 calc R U P F 1
C2 C 0.5600(2) 0.4334(3) 0.1951(2) 0.0305(5) Uani 0.6 1 d . . P F 1
H2A H 0.483123 0.372476 0.122619 0.037 Uiso 0.6 1 calc R U P F 1
H2B H 0.573401 0.520192 0.148217 0.037 Uiso 0.6 1 calc R U P F 1
S1B S 0.3111(2) 0.6577(3) 0.0715(2) 0.0565(6) Uani 0.4 1 d . . P A 2
C1B C 0.5822(4) 0.4997(4) 0.2784(3) 0.0233(6) Uani 0.4 1 d . . P F 2
H1BA H 0.579220 0.511461 0.184202 0.028 Uiso 0.4 1 calc R U P F 2
C6B C 0.4842(4) 0.3758(4) 0.2787(4) 0.0320(7) Uani 0.4 1 d . . P F 2
H6BA H 0.412869 0.412944 0.304784 0.038 Uiso 0.4 1 calc R U P F 2
H6BB H 0.433756 0.328402 0.184264 0.038 Uiso 0.4 1 calc R U P F 2
C3B C 0.7785(5) 0.3229(4) 0.3388(5) 0.0316(8) Uani 0.4 1 d . . P F 2
H3BA H 0.877963 0.294294 0.405399 0.038 Uiso 0.4 1 calc R U P F 2
H3BB H 0.770666 0.346479 0.245181 0.038 Uiso 0.4 1 calc R U P F 2
C7B C 0.6934(5) 0.3744(5) 0.5021(5) 0.0312(10) Uani 0.4 1 d . . P F 2
H7BA H 0.776272 0.324082 0.579399 0.037 Uiso 0.4 1 calc R U P F 2
H7BB H 0.648237 0.439529 0.542510 0.037 Uiso 0.4 1 calc R U P F 2
C5B C 0.5878(9) 0.2701(10) 0.3915(9) 0.0340(15) Uani 0.4 1 d . . P F 2
H5BA H 0.541950 0.200336 0.428890 0.041 Uiso 0.4 1 calc R U P F 2
C2B C 0.7308(6) 0.4523(8) 0.3978(8) 0.0237(12) Uani 0.4 1 d . . P F 2
H2BA H 0.802203 0.532465 0.440142 0.028 Uiso 0.4 1 calc R U P F 2

loop_
_atom_site_aniso_label
_atom_site_aniso_U_11
_atom_site_aniso_U_22
_atom_site_aniso_U_33
_atom_site_aniso_U_23
_atom_site_aniso_U_13
_atom_site_aniso_U_12
S1 0.0251(5) 0.0281(4) 0.0345(5) 0.0035(3) -0.0064(3) -0.0016(3)
N1 0.0326(6) 0.0242(6) 0.0261(6) -0.0034(4) -0.0054(5) 0.0035(5)
C8 0.0256(7) 0.0270(7) 0.0281(7) 0.0042(5) 0.0014(5) -0.0002(5)
C9 0.0344(7) 0.0301(7) 0.0305(7) 0.0021(6) 0.0046(6) 0.0070(6)
C4 0.0487(9) 0.0289(7) 0.0516(9) -0.0034(7) 0.0266(8) 0.0034(7)
C7 0.022(2) 0.033(2) 0.0352(19) 0.0036(14) 0.0119(19) 0.0060(15)
C5 0.047(3) 0.028(2) 0.048(3) 0.0094(19) 0.026(3) 0.0053(18)
C6 0.0301(16) 0.0275(14) 0.0227(15) 0.0028(11) 0.0113(13) 0.0043(11)
C1 0.0196(10) 0.0224(12) 0.0219(10) 0.0016(8) 0.0060(9) 0.0003(9)
C3 0.0356(15) 0.0378(14) 0.0347(14) -0.0019(11) 0.0208(13) 0.0019(12)
C2 0.0323(12) 0.0340(12) 0.0212(11) -0.0029(10) 0.0096(9) -0.0007(10)
S1B 0.0427(12) 0.0402(8) 0.0372(10) -0.0066(7) -0.0204(7) 0.0082(8)
C1B 0.0212(15) 0.0262(17) 0.0168(15) -0.0008(13) 0.0045(13) 0.0020(13)
C6B 0.0219(15) 0.0297(18) 0.0360(18) -0.0110(15) 0.0071(14) -0.0071(14)
C3B 0.0271(19) 0.035(2) 0.0319(19) 0.0028(16) 0.0138(17) 0.0074(16)
C7B 0.035(3) 0.035(2) 0.022(2) 0.0023(18) 0.012(2) -0.0013(19)
C5B 0.035(4) 0.033(4) 0.038(4) -0.002(3) 0.021(3) -0.008(3)
C2B 0.018(3) 0.022(3) 0.029(3) -0.0027(19) 0.009(3) 0.004(2)

loop_
_atom_type_symbol
_atom_type_description
_atom_type_scat_dispersion_real
_atom_type_scat_dispersion_imag
_atom_type_scat_source
C C 0.0181 0.0091 'International Tables Vol C Tables 4.2.6.8 and 6.1.1.4'
H H 0.0000 0.0000 'International Tables Vol C Tables 4.2.6.8 and 6.1.1.4'
N N 0.0311 0.0180 'International Tables Vol C Tables 4.2.6.8 and 6.1.1.4'
S S 0.3331 0.5567 'International Tables Vol C Tables 4.2.6.8 and 6.1.1.4'

loop_
_geom_angle_atom_site_label_1
_geom_angle_atom_site_label_2
_geom_angle_atom_site_label_3
_geom_angle
_geom_angle_site_symmetry_1
_geom_angle_site_symmetry_3
_geom_angle_publ_flag
C8 N1 H1A 119.0 . . ?
C8 N1 H1B 118.0 . . ?
C8 N1 C1 121.93(13) . . ?
C8 N1 C1B 124.05(15) . . ?
C1 N1 H1A 119.0 . . ?
C1B N1 H1B 118.0 . . ?
N1 C8 S1 124.24(12) . . ?
N1 C8 C9 116.43(12) . . ?
N1 C8 S1B 119.01(14) . . ?
C9 C8 S1 118.85(11) . . ?
C9 C8 S1B 122.74(13) . . ?
C8 C9 H9A 109.5 . . ?
C8 C9 H9B 109.5 . . ?
C8 C9 H9C 109.5 . . ?
H9A C9 H9B 109.5 . . ?
H9A C9 H9C 109.5 . . ?
H9B C9 H9C 109.5 . . ?
H4AA C4 H4AB 109.1 . . ?
H4BC C4 H4BD 109.2 . . ?
C5 C4 H4AA 111.1 . . ?
C5 C4 H4AB 111.1 . . ?
C5 C4 C3 103.1(3) . . ?
C3 C4 H4AA 111.1 . . ?
C3 C4 H4AB 111.1 . . ?
C3B C4 H4BC 111.4 . . ?
C3B C4 H4BD 111.4 . . ?
C5B C4 H4BC 111.4 . . ?
C5B C4 H4BD 111.4 . . ?
C5B C4 C3B 102.0(4) . . ?
H7A C7 H7B 110.2 . . ?
C6 C7 H7A 112.7 . . ?
C6 C7 H7B 112.7 . . ?
C3 C7 H7A 112.7 . . ?
C3 C7 H7B 112.7 . . ?
C3 C7 C6 95.2(3) . . ?
C4 C5 H5A 110.9 . . ?
C4 C5 H5B 110.9 . . ?
C4 C5 C6 104.2(4) . . ?
H5A C5 H5B 108.9 . . ?
C6 C5 H5A 110.9 . . ?
C6 C5 H5B 110.9 . . ?
C7 C6 H6 115.3 . . ?
C7 C6 C1 100.9(3) . . ?
C5 C6 C7 102.0(4) . . ?
C5 C6 H6 115.3 . . ?
C5 C6 C1 106.0(3) . . ?
C1 C6 H6 115.3 . . ?
N1 C1 C6 110.91(18) . . ?
N1 C1 H1 111.8 . . ?
N1 C1 C2 107.15(19) . . ?
C6 C1 H1 111.8 . . ?
C6 C1 C2 103.11(19) . . ?
C2 C1 H1 111.8 . . ?
C4 C3 H3 114.8 . . ?
C7 C3 C4 99.4(3) . . ?
C7 C3 H3 114.8 . . ?
C7 C3 C2 101.6(2) . . ?
C2 C3 C4 109.6(2) . . ?
C2 C3 H3 114.8 . . ?
C1 C2 H2A 111.1 . . ?
C1 C2 H2B 111.1 . . ?
C3 C2 C1 103.23(17) . . ?
C3 C2 H2A 111.1 . . ?
C3 C2 H2B 111.1 . . ?
H2A C2 H2B 109.1 . . ?
N1 C1B H1BA 112.8 . . ?
N1 C1B C6B 105.6(3) . . ?
C6B C1B H1BA 112.8 . . ?
C2B C1B N1 109.5(3) . . ?
C2B C1B H1BA 112.8 . . ?
C2B C1B C6B 102.6(4) . . ?
C1B C6B H6BA 111.0 . . ?
C1B C6B H6BB 111.0 . . ?
H6BA C6B H6BB 109.0 . . ?
C5B C6B C1B 103.6(4) . . ?
C5B C6B H6BA 111.0 . . ?
C5B C6B H6BB 111.0 . . ?
C4 C3B H3BA 111.2 . . ?
C4 C3B H3BB 111.2 . . ?
H3BA C3B H3BB 109.1 . . ?
C2B C3B C4 103.0(4) . . ?
C2B C3B H3BA 111.2 . . ?
C2B C3B H3BB 111.2 . . ?
H7BA C7B H7BB 110.2 . . ?
C5B C7B H7BA 112.8 . . ?
C5B C7B H7BB 112.8 . . ?
C5B C7B C2B 94.8(5) . . ?
C2B C7B H7BA 112.8 . . ?
C2B C7B H7BB 112.8 . . ?
C4 C5B C6B 105.3(5) . . ?
C4 C5B C7B 104.9(6) . . ?
C4 C5B H5BA 114.6 . . ?
C6B C5B H5BA 114.6 . . ?
C7B C5B C6B 101.4(6) . . ?
C7B C5B H5BA 114.6 . . ?
C1B C2B H2BA 115.1 . . ?
C3B C2B C1B 106.7(5) . . ?
C3B C2B H2BA 115.1 . . ?
C7B C2B C1B 102.2(4) . . ?
C7B C2B C3B 100.9(5) . . ?
C7B C2B H2BA 115.1 . . ?

loop_
_geom_bond_atom_site_label_1
_geom_bond_atom_site_label_2
_geom_bond_distance
_geom_bond_site_symmetry_2
_geom_bond_publ_flag
S1 C8 1.6794(19) . ?
N1 H1A 0.8800 . ?
N1 H1B 0.8800 . ?
N1 C8 1.3188(18) . ?
N1 C1 1.481(2) . ?
N1 C1B 1.549(4) . ?
C8 C9 1.482(2) . ?
C8 S1B 1.714(3) . ?
C9 H9A 0.9800 . ?
C9 H9B 0.9800 . ?
C9 H9C 0.9800 . ?
C4 H4AA 0.9900 . ?
C4 H4AB 0.9900 . ?
C4 H4BC 0.9900 . ?
C4 H4BD 0.9900 . ?
C4 C5 1.519(8) . ?
C4 C3 1.549(3) . ?
C4 C3B 1.580(4) . ?
C4 C5B 1.522(11) . ?
C7 H7A 0.9900 . ?
C7 H7B 0.9900 . ?
C7 C6 1.540(6) . ?
C7 C3 1.515(7) . ?
C5 H5A 0.9900 . ?
C5 H5B 0.9900 . ?
C5 C6 1.528(8) . ?
C6 H6 1.0000 . ?
C6 C1 1.542(4) . ?
C1 H1 1.0000 . ?
C1 C2 1.552(3) . ?
C3 H3 1.0000 . ?
C3 C2 1.547(4) . ?
C2 H2A 0.9900 . ?
C2 H2B 0.9900 . ?
C1B H1BA 1.0000 . ?
C1B C6B 1.549(5) . ?
C1B C2B 1.548(6) . ?
C6B H6BA 0.9900 . ?
C6B H6BB 0.9900 . ?
C6B C5B 1.533(7) . ?
C3B H3BA 0.9900 . ?
C3B H3BB 0.9900 . ?
C3B C2B 1.546(7) . ?
C7B H7BA 0.9900 . ?
C7B H7BB 0.9900 . ?
C7B C5B 1.522(11) . ?
C7B C2B 1.533(9) . ?
C5B H5BA 1.0000 . ?
C2B H2BA 1.0000 . ?

loop_
_geom_torsion_atom_site_label_1
_geom_torsion_atom_site_label_2
_geom_torsion_atom_site_label_3
_geom_torsion_atom_site_label_4
_geom_torsion
_geom_torsion_site_symmetry_1
_geom_torsion_site_symmetry_2
_geom_torsion_site_symmetry_3
_geom_torsion_site_symmetry_4
_geom_torsion_publ_flag
N1 C1 C2 C3 115.76(18) . . . . ?
N1 C1B C6B C5B -117.3(5) . . . . ?
N1 C1B C2B C3B -175.2(4) . . . . ?
N1 C1B C2B C7B 79.3(5) . . . . ?
C8 N1 C1 C6 -166.76(18) . . . . ?
C8 N1 C1 C2 81.4(2) . . . . ?
C8 N1 C1B C6B -84.3(3) . . . . ?
C8 N1 C1B C2B 166.0(4) . . . . ?
C4 C5 C6 C7 -28.3(4) . . . . ?
C4 C5 C6 C1 77.0(4) . . . . ?
C4 C3 C2 C1 70.4(2) . . . . ?
C4 C3B C2B C1B -67.7(5) . . . . ?
C4 C3B C2B C7B 38.7(4) . . . . ?
C7 C6 C1 N1 -78.7(3) . . . . ?
C7 C6 C1 C2 35.7(3) . . . . ?
C7 C3 C2 C1 -34.2(3) . . . . ?
C5 C4 C3 C7 41.1(3) . . . . ?
C5 C4 C3 C2 -64.9(3) . . . . ?
C5 C6 C1 N1 175.3(3) . . . . ?
C5 C6 C1 C2 -70.3(4) . . . . ?
C6 C7 C3 C4 -57.1(3) . . . . ?
C6 C7 C3 C2 55.3(3) . . . . ?
C6 C1 C2 C3 -1.3(2) . . . . ?
C1 N1 C8 S1 -4.5(2) . . . . ?
C1 N1 C8 C9 167.44(17) . . . . ?
C3 C4 C5 C6 -7.5(4) . . . . ?
C3 C7 C6 C5 53.1(4) . . . . ?
C3 C7 C6 C1 -56.1(3) . . . . ?
C1B N1 C8 C9 -151.7(2) . . . . ?
C1B N1 C8 S1B 13.3(3) . . . . ?
C1B C6B C5B C4 -71.9(6) . . . . ?
C1B C6B C5B C7B 37.1(6) . . . . ?
C6B C1B C2B C3B 73.0(5) . . . . ?
C6B C1B C2B C7B -32.5(5) . . . . ?
C3B C4 C5B C6B 76.5(5) . . . . ?
C3B C4 C5B C7B -30.1(5) . . . . ?
C5B C4 C3B C2B -5.6(5) . . . . ?
C5B C7B C2B C1B 54.4(5) . . . . ?
C5B C7B C2B C3B -55.5(5) . . . . ?
C2B C1B C6B C5B -2.6(6) . . . . ?
C2B C7B C5B C4 53.5(5) . . . . ?
C2B C7B C5B C6B -56.0(6) . . . . ?
